data_7706767
loop_
_publ_author_name
'Smith, Danielle E.'
'Levason, William'
'Powell, James'
'Reid, Gillian'

_publ_section_title
;
 Synthesis, properties and structural features of molybdenum(v) oxide
 trichloride complexes with neutral chalcogenoether ligands.
;
_journal_issue 12
_journal_name_full 'Dalton transactions (Cambridge, England : 2003)'
_journal_page_first 4380
_journal_page_last 4389
_journal_paper_doi 10.1039/d1dt00038a
_journal_volume 50
_journal_year 2021
_chemical_formula_moiety 'C12 H32 Cl5 Mo2 O2 P4'
_chemical_formula_sum 'C12 H32 Cl5 Mo2 O2 P4'
_chemical_formula_weight 701.38
_chemical_name_systematic '[MoOCl(dmpe)2)(O)(MoOCl4)'
_space_group_crystal_system orthorhombic
_space_group_IT_number 36
_space_group_name_Hall 'C 2c -2'
_space_group_name_H-M_alt 'C m c 21'
_atom_sites_solution_hydrogens geom
_audit_creation_date 2020-06-12
_audit_creation_method
;
Olex2 1.2
(compiled 2018.05.29 svn.r3508 for OlexSys, GUI svn.r5506)
;
_audit_update_record
;
2020-12-16 deposited with the CCDC.	2021-02-26 downloaded from the CCDC.
;
_cell_angle_alpha 90
_cell_angle_beta 90
_cell_angle_gamma 90
_cell_formula_units_Z 4
_cell_length_a 14.84971(13)
_cell_length_b 12.54652(11)
_cell_length_c 13.80599(13)
_cell_measurement_reflns_used 45695
_cell_measurement_temperature 293(2)
_cell_measurement_theta_max 32.7750
_cell_measurement_theta_min 2.1180
_cell_volume 2572.22(4)
_computing_cell_refinement 'CrysAlisPro 1.171.39.46 (Rigaku OD, 2018)'
_computing_data_collection 'CrysAlisPro 1.171.39.46 (Rigaku OD, 2018)'
_computing_data_reduction 'CrysAlisPro 1.171.39.46 (Rigaku OD, 2018)'
_computing_molecular_graphics 'Olex2 (Dolomanov et al., 2009)'
_computing_publication_material 'Olex2 (Dolomanov et al., 2009)'
_computing_structure_refinement 'ShelXL (Sheldrick, 2015)'
_diffrn_ambient_temperature 100
_diffrn_detector 'CCD plate'
_diffrn_measured_fraction_theta_full 0.997
_diffrn_measured_fraction_theta_max 0.943
_diffrn_measurement_details
;
List of Runs (angles in degrees, time in seconds):

  # Type    Start    End  Width  t~exp~   \w     \q     \k     \f   Frames
#--------------------------------------------------------------------------
  1  \w    -98.00  22.00   0.50    0.50    --   -8.30 -60.00 -90.00  240
  2  \w    -98.00  22.00   0.50    0.50    --   -8.30 -60.00  30.00  240
  3  \w    -98.00  21.00   0.50    0.50    --   -8.30 -57.00 120.00  238
  4  \w    -98.00  81.00   0.50    0.50    --   -8.30   0.00-120.00  358
  5  \w    -39.00  81.00   0.50    0.50    --   -8.30  38.00 -90.00  240
  6  \w    -38.00  81.00   0.50    0.50    --   -8.30  57.00  90.00  238
  7  \w    -39.00  81.00   0.50    0.50    --   -8.30  60.00-180.00  240
  8  \w    -38.00  81.00   0.50    0.50    --   -8.30  57.00   0.00  238
;
_diffrn_measurement_device 'four-circle diffractometer'
_diffrn_measurement_device_type 'XtaLAB AFC12 (RCD3): Kappa single'
_diffrn_measurement_method '\w scans'
_diffrn_orient_matrix_type 'CrysAlisPro convention (1999,Acta A55,543-557)'
_diffrn_orient_matrix_UB_11 0.0063518000
_diffrn_orient_matrix_UB_12 -0.0533636000
_diffrn_orient_matrix_UB_13 0.0155963000
_diffrn_orient_matrix_UB_21 0.0471740000
_diffrn_orient_matrix_UB_22 0.0086503000
_diffrn_orient_matrix_UB_23 0.0022397000
_diffrn_orient_matrix_UB_31 -0.0041757000
_diffrn_orient_matrix_UB_32 0.0165773000
_diffrn_orient_matrix_UB_33 0.0488705000
_diffrn_radiation_monochromator mirror
_diffrn_radiation_probe x-ray
_diffrn_radiation_type MoK\a
_diffrn_radiation_wavelength 0.71073
_diffrn_reflns_av_R_equivalents 0.0221
_diffrn_reflns_av_unetI/netI 0.0096
_diffrn_reflns_Laue_measured_fraction_full 0.997
_diffrn_reflns_Laue_measured_fraction_max 0.943
_diffrn_reflns_limit_h_max 21
_diffrn_reflns_limit_h_min -22
_diffrn_reflns_limit_k_max 18
_diffrn_reflns_limit_k_min -18
_diffrn_reflns_limit_l_max 20
_diffrn_reflns_limit_l_min -20
_diffrn_reflns_number 48479
_diffrn_reflns_point_group_measured_fraction_full 0.997
_diffrn_reflns_point_group_measured_fraction_max 0.909
_diffrn_reflns_theta_full 25.242
_diffrn_reflns_theta_max 32.733
_diffrn_reflns_theta_min 2.125
_diffrn_source 'Rotating-anode X-ray tube'
_diffrn_source_type 'Rigaku (Mo) X-ray Source'
_exptl_absorpt_coefficient_mu 1.750
_exptl_absorpt_correction_T_max 1.00000
_exptl_absorpt_correction_T_min 0.77545
_exptl_absorpt_correction_type multi-scan
_exptl_absorpt_process_details
;
CrysAlisPro 1.171.39.46 (Rigaku Oxford Diffraction, 2018)
Empirical absorption correction using spherical harmonics,
 implemented in SCALE3 ABSPACK scaling algorithm.
;
_exptl_crystal_colour 'dark violet'
_exptl_crystal_colour_modifier dark
_exptl_crystal_colour_primary violet
_exptl_crystal_density_diffrn 1.811
_exptl_crystal_description block
_exptl_crystal_F_000 1396
_exptl_crystal_preparation 'Slow evporation from DCM'
_exptl_crystal_recrystallization_method 'Slow evporation from DCM'
_exptl_crystal_size_max 0.4
_exptl_crystal_size_mid 0.3
_exptl_crystal_size_min 0.2
_refine_diff_density_max 0.325
_refine_diff_density_min -0.353
_refine_diff_density_rms 0.043
_refine_ls_abs_structure_details
;
 Flack x determined using 2042 quotients [(I+)-(I-)]/[(I+)+(I-)]
 (Parsons, Flack and Wagner, Acta Cryst. B69 (2013) 249-259).
;
_refine_ls_abs_structure_Flack -0.020(6)
_refine_ls_extinction_method none
_refine_ls_goodness_of_fit_ref 1.103
_refine_ls_hydrogen_treatment constr
_refine_ls_matrix_type full
_refine_ls_number_parameters 128
_refine_ls_number_reflns 4445
_refine_ls_number_restraints 1
_refine_ls_restrained_S_all 1.103
_refine_ls_R_factor_all 0.0095
_refine_ls_R_factor_gt 0.0095
_refine_ls_shift/su_max 0.002
_refine_ls_shift/su_mean 0.000
_refine_ls_structure_factor_coef Fsqd
_refine_ls_weighting_details 'w=1/[\s^2^(Fo^2^)+(0.0126P)^2^+0.9388P] where P=(Fo^2^+2Fc^2^)/3'
_refine_ls_weighting_scheme calc
_refine_ls_wR_factor_gt 0.0245
_refine_ls_wR_factor_ref 0.0245
_reflns_Friedel_coverage 0.859
_reflns_Friedel_fraction_full 0.997
_reflns_Friedel_fraction_max 0.872
_reflns_number_gt 4440
_reflns_number_total 4445
_reflns_threshold_expression 'I > 2\s(I)'
_cod_data_source_file d1dt00038a2.cif
_cod_data_source_block moocl3dppm-1
_cod_depositor_comments 'Adding full bibliography for 7706761--7706769.cif.'
_cod_database_code 7706767
_shelx_shelxl_version_number 2018/3
_chemical_oxdiff_formula MoOCl3P2C20H20
_chemical_oxdiff_usercomment 'Purple Block'
_shelx_space_group_comment
;
The symmetry employed for this shelxl refinement is uniquely defined
by the following loop, which should always be used as a source of
symmetry information in preference to the above space-group names.
They are only intended as comments.
;
_shelx_estimated_absorpt_t_max 0.721
_shelx_estimated_absorpt_t_min 0.541
_reflns_odcompleteness_completeness 99.84
_reflns_odcompleteness_iscentric 1
_reflns_odcompleteness_theta 28.64
_olex2_refinement_description
;
1. Fixed Uiso
 At 1.2 times of:
  All C(H,H) groups
 At 1.5 times of:
  All C(H,H,H) groups
2.a Secondary CH2 refined with riding coordinates:
 C2(H2A,H2B), C3(H3A,H3B)
2.b Idealised Me refined as rotating group:
 C1(H1A,H1B,H1C), C4(H4A,H4B,H4C), C5(H5A,H5B,H5C), C6(H6A,H6B,H6C)
;
_olex2_submission_special_instructions 'No special instructions were received'
_oxdiff_exptl_absorpt_empirical_details
;
Empirical correction (ABSPACK) includes:
- Absorption correction using spherical harmonics
- Frame scaling
;
_oxdiff_exptl_absorpt_empirical_full_max 1.717
_oxdiff_exptl_absorpt_empirical_full_min 0.608

loop_
_space_group_symop_operation_xyz
'x, y, z'
'-x, -y, z+1/2'
'-x, y, z'
'x, -y, z+1/2'
'x+1/2, y+1/2, z'
'-x+1/2, -y+1/2, z+1/2'
'-x+1/2, y+1/2, z'
'x+1/2, -y+1/2, z+1/2'

loop_
_atom_site_label
_atom_site_type_symbol
_atom_site_fract_x
_atom_site_fract_y
_atom_site_fract_z
_atom_site_U_iso_or_equiv
_atom_site_adp_type
_atom_site_occupancy
_atom_site_site_symmetry_order
_atom_site_calc_flag
_atom_site_refinement_flags_posn
_atom_site_refinement_flags_adp
_atom_site_refinement_flags_occupancy
_atom_site_disorder_assembly
_atom_site_disorder_group
Mo1 Mo 0.000000 -0.69627(2) -0.11467(2) 0.00626(3) Uani 1 2 d S T P . .
Mo2 Mo 0.000000 -0.92957(2) 0.09296(2) 0.00915(3) Uani 1 2 d S T P . .
Cl1 Cl 0.000000 -0.54794(4) -0.23760(3) 0.01211(8) Uani 1 2 d S T P . .
Cl4 Cl 0.000000 -0.78350(4) 0.20035(4) 0.01499(8) Uani 1 2 d S T P . .
Cl2 Cl 0.000000 -1.03889(4) -0.04662(4) 0.01724(9) Uani 1 2 d S T P . .
O2 O 0.000000 -1.02613(12) 0.17481(11) 0.0168(3) Uani 1 2 d S T P . .
Cl3 Cl 0.15850(2) -0.90713(3) 0.07571(2) 0.01474(6) Uani 1 1 d . . . . .
P1 P -0.12725(2) -0.75294(3) -0.22306(3) 0.00905(6) Uani 1 1 d . . . . .
P2 P -0.12639(2) -0.59049(3) -0.04095(2) 0.00923(6) Uani 1 1 d . . . . .
O1 O 0.000000 -0.79513(10) -0.03012(10) 0.0101(2) Uani 1 2 d S T P . .
C1 C -0.14304(9) -0.59997(11) 0.08879(11) 0.0152(2) Uani 1 1 d . . . . .
H1A H -0.146753 -0.673613 0.107248 0.023 Uiso 1 1 calc GR . . . .
H1B H -0.197885 -0.564304 0.106251 0.023 Uiso 1 1 calc GR . . . .
H1C H -0.093312 -0.567023 0.121615 0.023 Uiso 1 1 calc GR . . . .
C2 C -0.22374(9) -0.66458(11) -0.19903(10) 0.0141(2) Uani 1 1 d . . . . .
H2A H -0.215641 -0.597993 -0.233648 0.017 Uiso 1 1 calc R . . . .
H2B H -0.278519 -0.697845 -0.222507 0.017 Uiso 1 1 calc R . . . .
C3 C -0.23278(8) -0.64194(11) -0.09047(9) 0.0129(2) Uani 1 1 d . . . . .
H3A H -0.249215 -0.707000 -0.056876 0.016 Uiso 1 1 calc R . . . .
H3B H -0.280261 -0.590102 -0.080006 0.016 Uiso 1 1 calc R . . . .
C4 C -0.12080(9) -0.75026(11) -0.35446(10) 0.0146(2) Uani 1 1 d . . . . .
H4A H -0.094394 -0.684201 -0.375063 0.022 Uiso 1 1 calc GR . . . .
H4B H -0.180256 -0.756588 -0.381160 0.022 Uiso 1 1 calc GR . . . .
H4C H -0.084351 -0.808572 -0.376589 0.022 Uiso 1 1 calc GR . . . .
C5 C -0.16840(9) -0.88530(11) -0.19458(10) 0.0146(2) Uani 1 1 d . . . . .
H5A H -0.124364 -0.937266 -0.213582 0.022 Uiso 1 1 calc GR . . . .
H5B H -0.223581 -0.898050 -0.228908 0.022 Uiso 1 1 calc GR . . . .
H5C H -0.179053 -0.890675 -0.126171 0.022 Uiso 1 1 calc GR . . . .
C6 C -0.12904(9) -0.44795(11) -0.06369(11) 0.0156(3) Uani 1 1 d . . . . .
H6A H -0.077790 -0.414931 -0.033756 0.023 Uiso 1 1 calc GR . . . .
H6B H -0.183275 -0.418324 -0.037083 0.023 Uiso 1 1 calc GR . . . .
H6C H -0.127466 -0.435243 -0.132235 0.023 Uiso 1 1 calc GR . . . .

loop_
_atom_site_aniso_label
_atom_site_aniso_U_11
_atom_site_aniso_U_22
_atom_site_aniso_U_33
_atom_site_aniso_U_23
_atom_site_aniso_U_13
_atom_site_aniso_U_12
Mo1 0.00530(5) 0.00741(6) 0.00607(6) 0.00039(5) 0.000 0.000
Mo2 0.00829(6) 0.01019(6) 0.00897(7) 0.00239(5) 0.000 0.000
Cl1 0.01389(18) 0.01089(17) 0.01154(19) 0.00363(15) 0.000 0.000
Cl4 0.01587(19) 0.0171(2) 0.0120(2) -0.00188(17) 0.000 0.000
Cl2 0.0208(2) 0.01457(19) 0.0164(2) -0.00358(16) 0.000 0.000
O2 0.0181(7) 0.0150(6) 0.0174(7) 0.0062(5) 0.000 0.000
Cl3 0.00820(12) 0.02112(14) 0.01490(15) 0.00096(11) -0.00026(10) 0.00180(10)
P1 0.00837(13) 0.01112(13) 0.00765(13) -0.00040(10) -0.00122(11) -0.00038(10)
P2 0.00694(12) 0.01084(13) 0.00992(14) -0.00163(11) -0.00042(10) 0.00121(10)
O1 0.0089(5) 0.0108(6) 0.0106(6) 0.0013(5) 0.000 0.000
C1 0.0137(5) 0.0212(6) 0.0108(6) -0.0025(5) 0.0001(5) 0.0038(4)
C2 0.0107(5) 0.0180(6) 0.0136(6) -0.0021(5) -0.0040(4) 0.0028(4)
C3 0.0081(5) 0.0167(6) 0.0140(6) -0.0025(4) -0.0003(4) 0.0003(4)
C4 0.0151(6) 0.0190(6) 0.0096(6) 0.0001(5) -0.0025(5) -0.0001(5)
C5 0.0152(6) 0.0142(5) 0.0142(6) -0.0005(5) 0.0002(5) -0.0046(4)
C6 0.0132(6) 0.0122(5) 0.0213(7) -0.0026(5) 0.0016(5) 0.0025(4)

loop_
_atom_type_symbol
_atom_type_description
_atom_type_scat_dispersion_real
_atom_type_scat_dispersion_imag
_atom_type_scat_source
C C 0.0033 0.0016 'International Tables Vol C Tables 4.2.6.8 and 6.1.1.4'
H H 0.0000 0.0000 'International Tables Vol C Tables 4.2.6.8 and 6.1.1.4'
Cl Cl 0.1484 0.1585 'International Tables Vol C Tables 4.2.6.8 and 6.1.1.4'
Mo Mo -1.6832 0.6857 'International Tables Vol C Tables 4.2.6.8 and 6.1.1.4'
O O 0.0106 0.0060 'International Tables Vol C Tables 4.2.6.8 and 6.1.1.4'
P P 0.1023 0.0942 'International Tables Vol C Tables 4.2.6.8 and 6.1.1.4'

loop_
_geom_angle_atom_site_label_1
_geom_angle_atom_site_label_2
_geom_angle_atom_site_label_3
_geom_angle
_geom_angle_site_symmetry_1
_geom_angle_site_symmetry_3
_geom_angle_publ_flag
P1 Mo1 Cl1 78.919(11) 3 . ?
P1 Mo1 Cl1 78.920(11) . . ?
P1 Mo1 P1 97.515(16) . 3 ?
P1 Mo1 P2 162.137(13) 3 . ?
P1 Mo1 P2 80.156(10) . . ?
P1 Mo1 P2 80.156(10) 3 3 ?
P1 Mo1 P2 162.139(13) . 3 ?
P2 Mo1 Cl1 83.263(11) . . ?
P2 Mo1 Cl1 83.264(11) 3 . ?
P2 Mo1 P2 96.592(15) 3 . ?
O1 Mo1 Cl1 179.10(5) . . ?
O1 Mo1 P1 101.66(3) . . ?
O1 Mo1 P1 101.66(3) . 3 ?
O1 Mo1 P2 96.14(3) . 3 ?
O1 Mo1 P2 96.14(3) . . ?
Cl4 Mo2 Cl2 164.416(19) . . ?
Cl4 Mo2 Cl3 88.338(9) . 3 ?
Cl4 Mo2 Cl3 88.338(9) . . ?
Cl4 Mo2 O1 84.18(4) . . ?
Cl2 Mo2 Cl3 89.261(9) . . ?
Cl2 Mo2 Cl3 89.260(9) . 3 ?
Cl2 Mo2 O1 80.23(4) . . ?
O2 Mo2 Cl4 98.02(5) . . ?
O2 Mo2 Cl2 97.57(6) . . ?
O2 Mo2 Cl3 98.894(9) . 3 ?
O2 Mo2 Cl3 98.893(9) . . ?
O2 Mo2 O1 177.80(7) . . ?
Cl3 Mo2 Cl3 162.192(17) . 3 ?
Cl3 Mo2 O1 81.131(9) . . ?
Cl3 Mo2 O1 81.129(9) 3 . ?
C2 P1 Mo1 107.90(4) . . ?
C4 P1 Mo1 123.34(5) . . ?
C4 P1 C2 102.11(6) . . ?
C5 P1 Mo1 112.55(5) . . ?
C5 P1 C2 104.49(7) . . ?
C5 P1 C4 104.56(7) . . ?
C1 P2 Mo1 117.87(4) . . ?
C1 P2 C3 103.13(6) . . ?
C1 P2 C6 103.44(7) . . ?
C3 P2 Mo1 107.80(4) . . ?
C6 P2 Mo1 117.78(5) . . ?
C6 P2 C3 105.24(6) . . ?
Mo1 O1 Mo2 178.05(8) . . ?
P2 C1 H1A 109.5 . . ?
P2 C1 H1B 109.5 . . ?
P2 C1 H1C 109.5 . . ?
H1A C1 H1B 109.5 . . ?
H1A C1 H1C 109.5 . . ?
H1B C1 H1C 109.5 . . ?
P1 C2 H2A 109.5 . . ?
P1 C2 H2B 109.5 . . ?
H2A C2 H2B 108.1 . . ?
C3 C2 P1 110.87(9) . . ?
C3 C2 H2A 109.5 . . ?
C3 C2 H2B 109.5 . . ?
P2 C3 H3A 109.5 . . ?
P2 C3 H3B 109.5 . . ?
C2 C3 P2 110.71(9) . . ?
C2 C3 H3A 109.5 . . ?
C2 C3 H3B 109.5 . . ?
H3A C3 H3B 108.1 . . ?
P1 C4 H4A 109.5 . . ?
P1 C4 H4B 109.5 . . ?
P1 C4 H4C 109.5 . . ?
H4A C4 H4B 109.5 . . ?
H4A C4 H4C 109.5 . . ?
H4B C4 H4C 109.5 . . ?
P1 C5 H5A 109.5 . . ?
P1 C5 H5B 109.5 . . ?
P1 C5 H5C 109.5 . . ?
H5A C5 H5B 109.5 . . ?
H5A C5 H5C 109.5 . . ?
H5B C5 H5C 109.5 . . ?
P2 C6 H6A 109.5 . . ?
P2 C6 H6B 109.5 . . ?
P2 C6 H6C 109.5 . . ?
H6A C6 H6B 109.5 . . ?
H6A C6 H6C 109.5 . . ?
H6B C6 H6C 109.5 . . ?

loop_
_geom_bond_atom_site_label_1
_geom_bond_atom_site_label_2
_geom_bond_distance
_geom_bond_site_symmetry_2
_geom_bond_publ_flag
Mo1 Cl1 2.5187(5) . ?
Mo1 P1 2.5131(3) 3 ?
Mo1 P1 2.5131(3) . ?
Mo1 P2 2.5139(3) . ?
Mo1 P2 2.5139(3) 3 ?
Mo1 O1 1.7032(13) . ?
Mo2 Cl4 2.3574(5) . ?
Mo2 Cl2 2.3652(5) . ?
Mo2 O2 1.6567(15) . ?
Mo2 Cl3 2.3824(3) 3 ?
Mo2 Cl3 2.3824(3) . ?
Mo2 O1 2.3942(13) . ?
P1 C2 1.8417(13) . ?
P1 C4 1.8170(14) . ?
P1 C5 1.8126(14) . ?
P2 C1 1.8122(15) . ?
P2 C3 1.8385(13) . ?
P2 C6 1.8162(15) . ?
C1 H1A 0.9600 . ?
C1 H1B 0.9600 . ?
C1 H1C 0.9600 . ?
C2 H2A 0.9700 . ?
C2 H2B 0.9700 . ?
C2 C3 1.5314(19) . ?
C3 H3A 0.9700 . ?
C3 H3B 0.9700 . ?
C4 H4A 0.9600 . ?
C4 H4B 0.9600 . ?
C4 H4C 0.9600 . ?
C5 H5A 0.9600 . ?
C5 H5B 0.9600 . ?
C5 H5C 0.9600 . ?
C6 H6A 0.9600 . ?
C6 H6B 0.9600 . ?
C6 H6C 0.9600 . ?

loop_
_geom_torsion_atom_site_label_1
_geom_torsion_atom_site_label_2
_geom_torsion_atom_site_label_3
_geom_torsion_atom_site_label_4
_geom_torsion
_geom_torsion_site_symmetry_1
_geom_torsion_site_symmetry_2
_geom_torsion_site_symmetry_3
_geom_torsion_site_symmetry_4
_geom_torsion_publ_flag
Mo1 P1 C2 C3 -40.23(10) . . . . ?
Mo1 P2 C3 C2 -41.43(10) . . . . ?
P1 C2 C3 P2 53.80(12) . . . . ?
C1 P2 C3 C2 -166.81(9) . . . . ?
C4 P1 C2 C3 -171.53(10) . . . . ?
C5 P1 C2 C3 79.75(10) . . . . ?
C6 P2 C3 C2 85.07(10) . . . . ?
